data_4116855
loop_
_publ_author_name
'Matthias Driess'
'Hans Pritzkow'
'Markus Skipinski'
'Uwe Winkler'

_publ_contact_author
;
        Klaus Merz
Lehrstuhl fuer Anorganische Chemie 1
Ruhr-Universitaet Bochum
Universitaetsstrasse 150
D-44780 Bochum
Deutschland
;
_publ_contact_author_fax '049 234 709-4378'
_publ_contact_author_phone '049 234 700-4154'
_publ_section_title
;
 Intriguing Tetrasodium Dication Cluster Na42+ Stabilized between Two
 Silyl(fluorosilyl)phosphanide Shells
;
_journal_name_full 'Journal of the American Chemical Society'
_journal_page_first 10774
_journal_page_last 10775
_journal_paper_doi 10.1021/ja9822963
_journal_volume 120
_journal_year 1998
_chemical_formula_sum 'C78 H134 F2 Na4 P2 Si4'
_chemical_formula_weight 1376.12
_chemical_name_systematic
;
 ?
;
_space_group_IT_number 14
_symmetry_cell_setting monoclinic
_symmetry_space_group_name_Hall '-P 2yn'
_symmetry_space_group_name_H-M 'P 1 21/n 1'
_atom_sites_solution_hydrogens geom
_atom_sites_solution_primary direct
_atom_sites_solution_secondary difmap
_audit_creation_method SHELXL-97
_cell_angle_alpha 90.00
_cell_angle_beta 102.78(4)
_cell_angle_gamma 90.00
_cell_formula_units_Z 2
_cell_length_a 10.919(6)
_cell_length_b 26.140(14)
_cell_length_c 15.057(8)
_cell_measurement_reflns_used 32
_cell_measurement_temperature 218(2)
_cell_measurement_theta_max 15.0
_cell_measurement_theta_min 11.8
_cell_volume 4191(4)
_computing_cell_refinement 'DIF4 (Stoe)'
_computing_data_collection 'DIF4 (Stoe)'
_computing_data_reduction 'REDU4 (Stoe)'
_computing_molecular_graphics 'ORTEP (C.K.Johnson, 1965)'
_computing_publication_material 'SHELXL-97 (Sheldrick, 1997)'
_computing_structure_refinement 'SHELXL-97 (Sheldrick, 1997)'
_computing_structure_solution 'SHELXS-86 (Sheldrick, 1990)'
_diffrn_ambient_temperature 218(2)
_diffrn_measured_fraction_theta_full 0.975
_diffrn_measured_fraction_theta_max 0.975
_diffrn_measurement_device_type 'Siemens-Stoe AED2'
_diffrn_measurement_method omega-scan
_diffrn_radiation_monochromator graphite
_diffrn_radiation_source 'fine-focus sealed tube'
_diffrn_radiation_type MoK\a
_diffrn_radiation_wavelength 0.71070
_diffrn_reflns_av_R_equivalents 0.0000
_diffrn_reflns_av_sigmaI/netI 0.0799
_diffrn_reflns_limit_h_max 12
_diffrn_reflns_limit_h_min -12
_diffrn_reflns_limit_k_max 27
_diffrn_reflns_limit_k_min 0
_diffrn_reflns_limit_l_max 17
_diffrn_reflns_limit_l_min 0
_diffrn_reflns_number 7201
_diffrn_reflns_theta_full 25.00
_diffrn_reflns_theta_max 25.00
_diffrn_reflns_theta_min 1.56
_diffrn_standards_decay_% 0
_diffrn_standards_interval_time 120
_diffrn_standards_number 3
_exptl_absorpt_coefficient_mu 0.172
_exptl_absorpt_correction_T_max 0.999
_exptl_absorpt_correction_T_min 0.957
_exptl_absorpt_correction_type psi-scan
_exptl_crystal_colour yellow
_exptl_crystal_density_diffrn 1.090
_exptl_crystal_F_000 1500
_exptl_crystal_size_max 0.6
_exptl_crystal_size_mid 0.5
_exptl_crystal_size_min 0.5
_refine_diff_density_max 0.251
_refine_diff_density_min -0.222
_refine_diff_density_rms 0.051
_refine_ls_extinction_method none
_refine_ls_goodness_of_fit_ref 1.029
_refine_ls_hydrogen_treatment mixed
_refine_ls_matrix_type full
_refine_ls_number_parameters 479
_refine_ls_number_reflns 7201
_refine_ls_number_restraints 21
_refine_ls_restrained_S_all 1.030
_refine_ls_R_factor_all 0.1368
_refine_ls_R_factor_gt 0.0625
_refine_ls_shift/su_max 0.015
_refine_ls_shift/su_mean 0.001
_refine_ls_structure_factor_coef Fsqd
_refine_ls_weighting_details 'w=1/[\s^2^(Fo^2^)+(0.0868P)^2^+0.2797P] where P=(Fo^2^+2Fc^2^)/3'
_refine_ls_weighting_scheme calc
_refine_ls_wR_factor_gt 0.1533
_refine_ls_wR_factor_ref 0.1849
_reflns_number_gt 4131
_reflns_number_total 7201
_reflns_threshold_expression >2sigma(I)
_cod_data_source_file ja9822963.cif
_cod_data_source_block uw100
_cod_depositor_comments
;
The following automatic conversions were performed:

'_refine_ls_weighting_scheme' value 'calc
w=1/[\s^2^(Fo^2^)+(0.0868P)^2^+0.2797P] where P=(Fo^2^+2Fc^2^)/3' was
changed to 'calc'. New tag '_refine_ls_weighting_details' was
created. The value of the new tag was set to
'w=1/[\s^2^(Fo^2^)+(0.0868P)^2^+0.2797P] where P=(Fo^2^+2Fc^2^)/3'.

Automatic conversion script
Id: cif_fix_values 3143 2015-03-26 13:38:13Z robertas 

2024-02-12
Z value and formula fixed to values more according to usual
chemical conventions.                 miguel
;
_cod_original_formula_sum 'C39 H67 F Na2 P Si2'
_cod_original_formula_weight 688.06
_cod_original_formula_units_Z 4
_cod_database_code 4116855

loop_
_symmetry_equiv_pos_as_xyz
'x, y, z'
'x+1/2, -y+1/2, z+1/2'
'-x, -y, -z'
'-x-1/2, y-1/2, -z-1/2'

loop_
_atom_site_label
_atom_site_type_symbol
_atom_site_fract_x
_atom_site_fract_y
_atom_site_fract_z
_atom_site_U_iso_or_equiv
_atom_site_adp_type
_atom_site_occupancy
_atom_site_calc_flag
_atom_site_refinement_flags
_atom_site_disorder_assembly
_atom_site_disorder_group
Na1 Na 0.00982(14) 0.54979(6) 0.56312(10) 0.0553(4) Uani 1 d . . .
Na2 Na 0.22889(15) 0.54376(7) 0.46549(12) 0.0684(5) Uani 1 d . . .
P3 P 0.25439(10) 0.50900(4) 0.65192(7) 0.0521(3) Uani 1 d . . .
Si1 Si 0.11222(10) 0.44557(4) 0.64188(7) 0.0469(3) Uani 1 d . . .
Si2 Si 0.26477(11) 0.56538(5) 0.76472(8) 0.0541(3) Uani 1 d . . .
F1 F -0.0255(2) 0.46575(10) 0.59071(17) 0.0691(7) Uani 1 d . . .
C1 C 0.1380(3) 0.38853(14) 0.5608(3) 0.0472(9) Uani 1 d . . .
C2 C 0.2320(4) 0.38286(15) 0.5095(3) 0.0528(10) Uani 1 d . . .
C3 C 0.2340(4) 0.33931(19) 0.4563(3) 0.0610(12) Uani 1 d . . .
C4 C 0.1474(4) 0.30013(16) 0.4481(3) 0.0575(11) Uani 1 d . . .
C5 C 0.0565(5) 0.30606(18) 0.4960(3) 0.0635(12) Uani 1 d . . .
C6 C 0.0481(4) 0.34779(16) 0.5517(3) 0.0539(10) Uani 1 d . . .
C7 C 0.3349(4) 0.42249(18) 0.5095(3) 0.0658(12) Uani 1 d . . .
H7 H 0.3238 0.4504 0.5515 0.049(5) Uiso 1 calc R . .
C8 C 0.4675(4) 0.4007(2) 0.5430(4) 0.0838(16) Uani 1 d . . .
H8A H 0.5289 0.4276 0.5438 0.096(3) Uiso 1 calc R . .
H8B H 0.4815 0.3736 0.5024 0.096(3) Uiso 1 calc R . .
H8C H 0.4761 0.3871 0.6040 0.096(3) Uiso 1 calc R . .
C9 C 0.3209(5) 0.44582(18) 0.4138(4) 0.0776(14) Uani 1 d . . .
H9A H 0.3858 0.4713 0.4150 0.096(3) Uiso 1 calc R . .
H9B H 0.2390 0.4618 0.3953 0.096(3) Uiso 1 calc R . .
H9C H 0.3291 0.4191 0.3709 0.096(3) Uiso 1 calc R . .
C10 C 0.1527(6) 0.2521(2) 0.3922(4) 0.0768(15) Uani 1 d . . .
C11 C 0.1987(6) 0.2595(2) 0.3075(4) 0.108(2) Uani 1 d . . .
H11A H 0.1472 0.2850 0.2697 0.137(10) Uiso 1 calc R . .
H11B H 0.1937 0.2274 0.2747 0.137(10) Uiso 1 calc R . .
H11C H 0.2852 0.2711 0.3229 0.137(10) Uiso 1 calc R . .
C12 C 0.2215(7) 0.2112(2) 0.4516(4) 0.128(3) Uani 1 d . . .
H12A H 0.1860 0.2072 0.5048 0.137(10) Uiso 1 calc R . .
H12B H 0.3094 0.2205 0.4706 0.137(10) Uiso 1 calc R . .
H12C H 0.2139 0.1792 0.4181 0.137(10) Uiso 1 calc R . .
C13 C -0.0600(4) 0.34582(17) 0.6009(3) 0.0606(11) Uani 1 d . . .
H13 H -0.0587 0.3782 0.6353 0.049(5) Uiso 1 calc R . .
C14 C -0.0456(5) 0.3016(2) 0.6698(3) 0.0836(15) Uani 1 d . . .
H14A H -0.1174 0.3010 0.6979 0.096(3) Uiso 1 calc R . .
H14B H 0.0306 0.3064 0.7164 0.096(3) Uiso 1 calc R . .
H14C H -0.0408 0.2694 0.6386 0.096(3) Uiso 1 calc R . .
C15 C -0.1875(4) 0.3423(2) 0.5338(3) 0.0761(14) Uani 1 d . . .
H15A H -0.2541 0.3445 0.5669 0.096(3) Uiso 1 calc R . .
H15B H -0.1935 0.3100 0.5015 0.096(3) Uiso 1 calc R . .
H15C H -0.1956 0.3703 0.4905 0.096(3) Uiso 1 calc R . .
C16 C 0.1196(4) 0.41307(15) 0.7581(3) 0.0551(11) Uani 1 d . . .
C17 C 0.2195(4) 0.37956(16) 0.7937(3) 0.0619(12) Uani 1 d . . .
C18 C 0.2182(6) 0.3528(2) 0.8760(4) 0.0816(17) Uani 1 d . . .
C19 C 0.1249(7) 0.3581(2) 0.9223(4) 0.0914(17) Uani 1 d D . .
C20 C 0.0312(6) 0.3919(2) 0.8896(4) 0.0832(16) Uani 1 d . . .
C21 C 0.0246(4) 0.41968(18) 0.8097(3) 0.0645(12) Uani 1 d . . .
C22 C 0.3310(4) 0.37024(17) 0.7497(3) 0.0668(13) Uani 1 d . . .
H22 H 0.3192 0.3925 0.6953 0.049(5) Uiso 1 calc R . .
C23 C 0.4588(5) 0.3845(2) 0.8117(4) 0.0920(17) Uani 1 d . . .
H23A H 0.4594 0.4206 0.8265 0.096(3) Uiso 1 calc R . .
H23B H 0.5254 0.3773 0.7802 0.096(3) Uiso 1 calc R . .
H23C H 0.4720 0.3645 0.8673 0.096(3) Uiso 1 calc R . .
C24 C 0.3348(5) 0.31505(18) 0.7170(4) 0.0882(16) Uani 1 d . . .
H24A H 0.2555 0.3067 0.6761 0.096(3) Uiso 1 calc R . .
H24B H 0.3489 0.2922 0.7690 0.096(3) Uiso 1 calc R . .
H24C H 0.4023 0.3113 0.6851 0.096(3) Uiso 1 calc R . .
C25 C 0.1291(9) 0.3279(3) 1.0100(5) 0.134(3) Uani 1 d D . .
C26A C 0.140(4) 0.2745(5) 1.0046(14) 0.194(19) Uani 0.42(3) d PD A 1
H26A H 0.2254 0.2658 1.0010 0.156(16) Uiso 0.42(3) calc PR A 1
H26B H 0.0820 0.2620 0.9507 0.156(16) Uiso 0.42(3) calc PR A 1
H26C H 0.1211 0.2588 1.0583 0.156(16) Uiso 0.42(3) calc PR A 1
C27A C 0.204(3) 0.3545(11) 1.0896(10) 0.143(12) Uani 0.42(3) d PD A 1
H27A H 0.1702 0.3886 1.0933 0.156(16) Uiso 0.42(3) calc PR A 1
H27B H 0.2903 0.3569 1.0838 0.156(16) Uiso 0.42(3) calc PR A 1
H27C H 0.2002 0.3356 1.1444 0.156(16) Uiso 0.42(3) calc PR A 1
H25A H 0.051(2) 0.3303(16) 1.027(4) 0.049(5) Uiso 0.42(3) d PD A 1
C26B C 0.085(2) 0.2756(5) 0.9891(12) 0.177(12) Uani 0.58(3) d PD A 2
H26D H 0.1388 0.2584 0.9555 0.156(16) Uiso 0.58(3) calc PR A 2
H26E H -0.0006 0.2764 0.9526 0.156(16) Uiso 0.58(3) calc PR A 2
H26F H 0.0860 0.2573 1.0454 0.156(16) Uiso 0.58(3) calc PR A 2
C27B C 0.251(2) 0.3321(13) 1.0746(13) 0.198(16) Uani 0.58(3) d PD A 2
H27D H 0.2648 0.3673 1.0947 0.156(16) Uiso 0.58(3) calc PR A 2
H27E H 0.3172 0.3215 1.0450 0.156(16) Uiso 0.58(3) calc PR A 2
H27F H 0.2514 0.3102 1.1267 0.156(16) Uiso 0.58(3) calc PR A 2
H25B H 0.079(3) 0.3351(16) 1.053(3) 0.049(5) Uiso 0.58(3) d PD A 2
C28 C -0.0856(4) 0.45674(19) 0.7841(3) 0.0695(13) Uani 1 d . . .
H28 H -0.0720 0.4783 0.7330 0.049(5) Uiso 1 calc R . .
C29 C -0.2092(5) 0.4278(2) 0.7522(4) 0.0895(16) Uani 1 d . . .
H29A H -0.2759 0.4520 0.7283 0.096(3) Uiso 1 calc R . .
H29B H -0.2292 0.4095 0.8032 0.096(3) Uiso 1 calc R . .
H29C H -0.2010 0.4037 0.7049 0.096(3) Uiso 1 calc R . .
C30 C -0.0995(5) 0.4923(2) 0.8628(4) 0.0871(16) Uani 1 d . . .
H30A H -0.1651 0.5172 0.8408 0.096(3) Uiso 1 calc R . .
H30B H -0.0208 0.5100 0.8860 0.096(3) Uiso 1 calc R . .
H30C H -0.1215 0.4722 0.9112 0.096(3) Uiso 1 calc R . .
C31 C 0.1393(4) 0.61775(17) 0.7298(3) 0.0668(12) Uani 1 d . . .
H31 H 0.1310 0.6230 0.6636 0.088(9) Uiso 1 calc R . .
C32 C 0.0089(4) 0.59993(19) 0.7413(3) 0.0761(14) Uani 1 d . . .
H32A H -0.0085 0.5660 0.7154 0.121(5) Uiso 1 calc R . .
H32B H -0.0548 0.6236 0.7103 0.121(5) Uiso 1 calc R . .
H32C H 0.0080 0.5990 0.8056 0.121(5) Uiso 1 calc R . .
C33 C 0.1679(5) 0.67094(19) 0.7738(4) 0.0962(18) Uani 1 d . . .
H33A H 0.2506 0.6820 0.7680 0.121(5) Uiso 1 calc R . .
H33B H 0.1657 0.6690 0.8378 0.121(5) Uiso 1 calc R . .
H33C H 0.1054 0.6953 0.7434 0.121(5) Uiso 1 calc R . .
C34 C 0.2513(5) 0.54113(19) 0.8811(3) 0.0737(14) Uani 1 d . . .
H34 H 0.1618 0.5319 0.8749 0.088(9) Uiso 1 calc R . .
C35 C 0.2788(7) 0.5814(2) 0.9548(4) 0.122(2) Uani 1 d . . .
H35A H 0.2205 0.6096 0.9386 0.121(5) Uiso 1 calc R . .
H35B H 0.3640 0.5937 0.9610 0.121(5) Uiso 1 calc R . .
H35C H 0.2694 0.5666 1.0120 0.121(5) Uiso 1 calc R . .
C36 C 0.3248(5) 0.4937(2) 0.9160(4) 0.0934(17) Uani 1 d . . .
H36A H 0.3084 0.4673 0.8695 0.121(5) Uiso 1 calc R . .
H36B H 0.2995 0.4815 0.9701 0.121(5) Uiso 1 calc R . .
H36C H 0.4138 0.5016 0.9308 0.121(5) Uiso 1 calc R . .
C37 C 0.4246(4) 0.5981(2) 0.7743(3) 0.0733(14) Uani 1 d . . .
H37 H 0.4333 0.6237 0.8239 0.088(9) Uiso 1 calc R . .
C38 C 0.5341(4) 0.5596(3) 0.8026(4) 0.1011(19) Uani 1 d . . .
H38A H 0.5311 0.5446 0.8610 0.121(5) Uiso 1 calc R . .
H38B H 0.6135 0.5773 0.8075 0.121(5) Uiso 1 calc R . .
H38C H 0.5265 0.5328 0.7571 0.121(5) Uiso 1 calc R . .
C39 C 0.4336(5) 0.6274(2) 0.6877(4) 0.0838(15) Uani 1 d . . .
H39A H 0.3666 0.6525 0.6738 0.121(5) Uiso 1 calc R . .
H39B H 0.4258 0.6036 0.6373 0.121(5) Uiso 1 calc R . .
H39C H 0.5141 0.6447 0.6971 0.121(5) Uiso 1 calc R . .
H3 H 0.300(3) 0.3395(11) 0.430(2) 0.024(8) Uiso 1 d . . .
H18 H 0.281(3) 0.3320(13) 0.881(2) 0.030(9) Uiso 1 d . . .
H5 H -0.001(4) 0.2795(18) 0.496(3) 0.074(14) Uiso 1 d . . .
H20 H -0.032(5) 0.3978(19) 0.925(3) 0.093(17) Uiso 1 d . . .
H10 H 0.066(6) 0.244(2) 0.370(4) 0.14(3) Uiso 1 d . . .

loop_
_atom_site_aniso_label
_atom_site_aniso_U_11
_atom_site_aniso_U_22
_atom_site_aniso_U_33
_atom_site_aniso_U_23
_atom_site_aniso_U_13
_atom_site_aniso_U_12
Na1 0.0545(9) 0.0549(10) 0.0520(9) 0.0018(7) 0.0023(7) 0.0065(8)
Na2 0.0467(9) 0.0831(13) 0.0727(11) 0.0052(9) 0.0070(8) -0.0016(9)
P3 0.0459(6) 0.0557(7) 0.0504(6) -0.0031(5) 0.0014(5) -0.0027(5)
Si1 0.0425(6) 0.0486(7) 0.0466(6) 0.0049(5) 0.0038(5) 0.0033(5)
Si2 0.0492(7) 0.0566(8) 0.0521(7) -0.0057(6) 0.0019(5) -0.0011(6)
F1 0.0579(15) 0.0751(17) 0.0711(16) 0.0040(13) 0.0073(12) 0.0060(13)
C1 0.042(2) 0.047(2) 0.048(2) 0.0046(18) -0.0008(18) 0.0050(18)
C2 0.050(2) 0.048(2) 0.056(2) -0.003(2) 0.003(2) 0.0061(19)
C3 0.052(3) 0.073(3) 0.057(3) 0.002(2) 0.011(2) 0.014(2)
C4 0.068(3) 0.045(3) 0.054(3) 0.001(2) 0.001(2) 0.000(2)
C5 0.068(3) 0.053(3) 0.064(3) 0.009(2) 0.003(2) -0.007(2)
C6 0.055(3) 0.055(3) 0.047(2) 0.005(2) 0.0004(19) -0.002(2)
C7 0.052(3) 0.068(3) 0.080(3) -0.014(3) 0.020(2) 0.000(2)
C8 0.049(3) 0.117(4) 0.082(4) -0.004(3) 0.009(2) 0.004(3)
C9 0.068(3) 0.065(3) 0.107(4) 0.002(3) 0.034(3) -0.007(2)
C10 0.091(4) 0.063(3) 0.074(3) -0.004(3) 0.012(3) 0.003(3)
C11 0.156(6) 0.084(4) 0.097(4) -0.013(3) 0.054(4) 0.012(4)
C12 0.201(7) 0.069(4) 0.092(4) -0.015(3) -0.013(5) 0.032(4)
C13 0.059(3) 0.059(3) 0.062(3) 0.003(2) 0.010(2) -0.016(2)
C14 0.090(4) 0.085(4) 0.079(4) 0.015(3) 0.024(3) -0.015(3)
C15 0.059(3) 0.082(4) 0.084(3) -0.004(3) 0.010(3) -0.013(3)
C16 0.058(3) 0.051(3) 0.049(2) 0.0093(19) -0.004(2) 0.000(2)
C17 0.061(3) 0.058(3) 0.059(3) 0.009(2) -0.002(2) 0.000(2)
C18 0.093(4) 0.063(3) 0.074(4) 0.015(3) -0.015(3) 0.019(3)
C19 0.114(5) 0.094(4) 0.067(3) 0.020(3) 0.021(3) -0.006(4)
C20 0.092(4) 0.093(4) 0.064(3) 0.022(3) 0.018(3) -0.005(3)
C21 0.071(3) 0.073(3) 0.049(3) 0.007(2) 0.012(2) -0.005(2)
C22 0.063(3) 0.055(3) 0.069(3) 0.007(2) -0.012(2) 0.009(2)
C23 0.073(3) 0.086(4) 0.103(4) -0.001(3) -0.011(3) 0.011(3)
C24 0.086(4) 0.066(3) 0.098(4) 0.002(3) -0.009(3) 0.020(3)
C25 0.186(8) 0.137(7) 0.077(5) 0.048(5) 0.026(5) 0.012(7)
C26A 0.29(4) 0.21(3) 0.085(15) 0.042(16) 0.045(19) 0.18(3)
C27A 0.16(2) 0.19(2) 0.080(15) 0.015(16) 0.040(15) -0.003(18)
C26B 0.116(13) 0.147(16) 0.26(2) 0.161(17) 0.027(13) -0.003(11)
C27B 0.24(3) 0.26(3) 0.066(10) 0.089(14) -0.029(14) -0.09(2)
C28 0.070(3) 0.082(3) 0.062(3) 0.014(3) 0.024(2) 0.001(3)
C29 0.071(3) 0.121(5) 0.080(4) 0.006(3) 0.023(3) 0.001(3)
C30 0.086(4) 0.104(4) 0.079(4) 0.009(3) 0.036(3) 0.000(3)
C31 0.066(3) 0.062(3) 0.067(3) -0.006(2) 0.005(2) 0.003(2)
C32 0.065(3) 0.081(3) 0.081(3) -0.001(3) 0.012(3) 0.015(3)
C33 0.093(4) 0.074(4) 0.112(4) -0.019(3) 0.003(3) 0.012(3)
C34 0.073(3) 0.084(4) 0.062(3) -0.003(3) 0.010(2) -0.004(3)
C35 0.209(8) 0.099(5) 0.065(4) -0.012(3) 0.049(4) -0.007(5)
C36 0.099(4) 0.097(4) 0.068(3) 0.006(3) -0.017(3) 0.003(3)
C37 0.062(3) 0.086(4) 0.067(3) -0.013(3) 0.003(2) -0.008(3)
C38 0.051(3) 0.139(5) 0.103(4) 0.004(4) -0.004(3) -0.003(3)
C39 0.076(3) 0.091(4) 0.089(4) -0.009(3) 0.027(3) -0.025(3)

loop_
_atom_type_symbol
_atom_type_description
_atom_type_scat_dispersion_real
_atom_type_scat_dispersion_imag
_atom_type_scat_source
C C 0.0033 0.0016 'International Tables Vol C Tables 4.2.6.8 and 6.1.1.4'
H H 0.0000 0.0000 'International Tables Vol C Tables 4.2.6.8 and 6.1.1.4'
F F 0.0171 0.0103 'International Tables Vol C Tables 4.2.6.8 and 6.1.1.4'
Si Si 0.0817 0.0704 'International Tables Vol C Tables 4.2.6.8 and 6.1.1.4'
P P 0.1023 0.0942 'International Tables Vol C Tables 4.2.6.8 and 6.1.1.4'
Na Na 0.0362 0.0249 'International Tables Vol C Tables 4.2.6.8 and 6.1.1.4'

loop_
_geom_angle_atom_site_label_1
_geom_angle_atom_site_label_2
_geom_angle_atom_site_label_3
_geom_angle
_geom_angle_site_symmetry_1
_geom_angle_site_symmetry_3
F1 Na1 F1 93.65(10) . 3_566
F1 Na1 C1 126.75(12) . 3_566
F1 Na1 C1 66.07(11) 3_566 3_566
F1 Na1 P3 74.85(8) . .
F1 Na1 P3 97.33(9) 3_566 .
C1 Na1 P3 151.60(11) 3_566 .
F1 Na1 Na2 102.58(9) . .
F1 Na1 Na2 45.55(8) 3_566 .
C1 Na1 Na2 96.26(11) 3_566 .
P3 Na1 Na2 57.96(6) . .
F1 Na1 Si1 30.79(7) . .
F1 Na1 Si1 97.17(8) 3_566 .
C1 Na1 Si1 154.25(10) 3_566 .
P3 Na1 Si1 44.07(4) . .
Na2 Na1 Si1 83.35(6) . .
F1 Na1 Si1 99.62(8) . 3_566
F1 Na1 Si1 31.29(6) 3_566 3_566
C1 Na1 Si1 39.45(9) 3_566 3_566
P3 Na1 Si1 128.60(7) . 3_566
Na2 Na1 Si1 74.52(7) . 3_566
Si1 Na1 Si1 117.38(6) . 3_566
F1 Na1 Na1 48.27(8) . 3_566
F1 Na1 Na1 45.38(7) 3_566 3_566
C1 Na1 Na1 97.09(11) 3_566 3_566
P3 Na1 Na1 84.78(7) . 3_566
Na2 Na1 Na1 68.39(7) . 3_566
Si1 Na1 Na1 58.71(6) . 3_566
Si1 Na1 Na1 58.68(5) 3_566 3_566
F1 Na1 Na2 37.47(7) . 3_566
F1 Na1 Na2 88.46(8) 3_566 3_566
C1 Na1 Na2 90.97(10) 3_566 3_566
P3 Na1 Na2 112.32(7) . 3_566
Na2 Na1 Na2 122.50(6) . 3_566
Si1 Na1 Na2 68.26(6) . 3_566
Si1 Na1 Na2 76.17(6) 3_566 3_566
Na1 Na1 Na2 54.11(6) 3_566 3_566
F1 Na2 P3 102.02(10) 3_566 .
F1 Na2 C15 88.49(12) 3_566 3_566
P3 Na2 C15 106.75(12) . 3_566
F1 Na2 Na1 50.70(8) 3_566 .
P3 Na2 Na1 58.17(6) . .
C15 Na2 Na1 79.31(10) 3_566 .
F1 Na2 Na1 38.98(8) 3_566 3_566
P3 Na2 Na1 79.14(6) . 3_566
C15 Na2 Na1 125.30(11) 3_566 3_566
Na1 Na2 Na1 57.50(6) . 3_566
Si2 P3 Si1 117.07(7) . .
Si2 P3 Na2 120.44(7) . .
Si1 P3 Na2 104.36(7) . .
Si2 P3 Na1 89.69(7) . .
Si1 P3 Na1 71.97(6) . .
Na2 P3 Na1 63.87(6) . .
F1 Si1 C16 115.03(17) . .
F1 Si1 C1 101.25(15) . .
C16 Si1 C1 104.11(18) . .
F1 Si1 P3 110.21(11) . .
C16 Si1 P3 111.89(14) . .
C1 Si1 P3 113.85(13) . .
F1 Si1 Na1 46.27(10) . .
C16 Si1 Na1 132.59(14) . .
C1 Si1 Na1 121.06(12) . .
P3 Si1 Na1 63.96(6) . .
F1 Si1 Na1 50.22(10) . 3_566
C16 Si1 Na1 147.90(13) . 3_566
C1 Si1 Na1 60.17(11) . 3_566
P3 Si1 Na1 100.20(6) . 3_566
Na1 Si1 Na1 62.61(6) . 3_566
C34 Si2 C37 109.5(2) . .
C34 Si2 C31 107.1(2) . .
C37 Si2 C31 106.5(2) . .
C34 Si2 P3 118.69(17) . .
C37 Si2 P3 104.11(16) . .
C31 Si2 P3 110.36(15) . .
Si1 F1 Na2 153.50(16) . 3_566
Si1 F1 Na1 102.94(13) . .
Na2 F1 Na1 103.55(11) 3_566 .
Si1 F1 Na1 98.49(13) . 3_566
Na2 F1 Na1 83.75(11) 3_566 3_566
Na1 F1 Na1 86.35(10) . 3_566
C2 C1 C6 115.6(4) . .
C2 C1 Si1 129.0(3) . .
C6 C1 Si1 115.4(3) . .
C2 C1 Na1 94.6(2) . 3_566
C6 C1 Na1 94.9(2) . 3_566
Si1 C1 Na1 80.38(13) . 3_566
C3 C2 C1 120.1(4) . .
C3 C2 C7 116.6(4) . .
C1 C2 C7 123.2(4) . .
C4 C3 C2 124.0(4) . .
C5 C4 C3 115.7(4) . .
C5 C4 C10 120.6(4) . .
C3 C4 C10 123.6(5) . .
C4 C5 C6 124.2(5) . .
C5 C6 C1 120.3(4) . .
C5 C6 C13 115.3(4) . .
C1 C6 C13 124.4(4) . .
C2 C7 C8 112.9(4) . .
C2 C7 C9 110.3(4) . .
C8 C7 C9 110.2(4) . .
C11 C10 C12 113.0(5) . .
C11 C10 C4 115.4(5) . .
C12 C10 C4 109.7(4) . .
C6 C13 C15 111.7(4) . .
C6 C13 C14 112.2(4) . .
C15 C13 C14 110.0(4) . .
C17 C16 C21 117.4(4) . .
C17 C16 Si1 119.5(3) . .
C21 C16 Si1 123.1(3) . .
C16 C17 C18 118.7(5) . .
C16 C17 C22 123.9(4) . .
C18 C17 C22 117.4(4) . .
C19 C18 C17 123.2(5) . .
C20 C19 C18 117.9(5) . .
C20 C19 C25 121.6(6) . .
C18 C19 C25 120.4(6) . .
C19 C20 C21 122.9(6) . .
C20 C21 C16 119.9(5) . .
C20 C21 C28 115.9(5) . .
C16 C21 C28 124.2(4) . .
C24 C22 C17 111.8(4) . .
C24 C22 C23 109.7(4) . .
C17 C22 C23 113.6(4) . .
C26A C25 C26B 24.1(17) . .
C26A C25 C27A 118.6(13) . .
C26B C25 C27A 135.8(13) . .
C26A C25 C27B 92.0(17) . .
C26B C25 C27B 114.9(12) . .
C27A C25 C27B 33.4(18) . .
C26A C25 C19 116.6(9) . .
C26B C25 C19 110.6(8) . .
C27A C25 C19 111.5(10) . .
C27B C25 C19 112.5(8) . .
C21 C28 C29 111.0(4) . .
C21 C28 C30 113.3(4) . .
C29 C28 C30 108.0(4) . .
C33 C31 C32 109.1(4) . .
C33 C31 Si2 117.3(3) . .
C32 C31 Si2 111.9(3) . .
C36 C34 C35 108.3(4) . .
C36 C34 Si2 116.9(4) . .
C35 C34 Si2 113.7(4) . .
C39 C37 C38 111.5(4) . .
C39 C37 Si2 112.8(3) . .
C38 C37 Si2 111.4(4) . .

loop_
_geom_bond_atom_site_label_1
_geom_bond_atom_site_label_2
_geom_bond_distance
_geom_bond_site_symmetry_2
Na1 F1 2.284(3) .
Na1 F1 2.395(3) 3_566
Na1 C1 2.712(4) 3_566
Na1 P3 2.911(2) .
Na1 Na2 3.076(3) .
Na1 Si1 3.081(2) .
Na1 Si1 3.082(3) 3_566
Na1 Na1 3.202(3) 3_566
Na1 Na2 3.530(3) 3_566
Na2 F1 2.209(3) 3_566
Na2 P3 2.905(3) .
Na2 C15 3.012(6) 3_566
Na2 Na1 3.530(3) 3_566
P3 Si2 2.2326(18) .
P3 Si1 2.2536(18) .
Si1 F1 1.618(3) .
Si1 C16 1.931(4) .
Si1 C1 1.986(4) .
Si1 Na1 3.082(3) 3_566
Si2 C34 1.900(5) .
Si2 C37 1.920(5) .
Si2 C31 1.926(5) .
F1 Na2 2.209(3) 3_566
F1 Na1 2.395(3) 3_566
C1 C2 1.422(5) .
C1 C6 1.434(5) .
C1 Na1 2.712(4) 3_566
C2 C3 1.395(6) .
C2 C7 1.529(6) .
C3 C4 1.381(6) .
C4 C5 1.359(6) .
C4 C10 1.520(6) .
C5 C6 1.391(6) .
C6 C13 1.527(6) .
C7 C8 1.534(6) .
C7 C9 1.541(6) .
C10 C11 1.483(7) .
C10 C12 1.486(7) .
C13 C15 1.531(6) .
C13 C14 1.538(6) .
C16 C17 1.409(6) .
C16 C21 1.438(6) .
C17 C18 1.426(7) .
C17 C22 1.529(6) .
C18 C19 1.363(8) .
C19 C20 1.360(8) .
C19 C25 1.530(8) .
C20 C21 1.392(6) .
C21 C28 1.527(6) .
C22 C24 1.528(6) .
C22 C23 1.543(6) .
C25 C26A 1.406(13) .
C25 C26B 1.461(14) .
C25 C27A 1.467(14) .
C25 C27B 1.468(14) .
C28 C29 1.528(6) .
C28 C30 1.541(7) .
C31 C33 1.543(6) .
C31 C32 1.544(6) .
C34 C36 1.508(7) .
C34 C35 1.510(7) .
C37 C39 1.535(7) .
C37 C38 1.550(7) .
